data_7217788
loop_
_publ_author_name
'Zhang, Xiao-jing'
'Li, Jian-qiang'
'Liu, Shu-juan'
'Luo, Ming-biao'
'Feng, Xue-feng'
'Luo, Feng'

_publ_section_title
;
 An unprecedented (3, 6)-connected net featuring tcj-3,6-P21/c topology
;
_journal_issue 68
_journal_name_full 'RSC Advances'
_journal_page_first 36282
_journal_paper_doi 10.1039/C4RA05134C
_journal_volume 4
_journal_year 2014
_chemical_formula_sum 'C130 H138 Au8 N2 O12 P8'
_chemical_formula_weight 3743.92
_chemical_name_systematic
; 
 ? 
;
_space_group_IT_number 15
_symmetry_cell_setting monoclinic
_symmetry_space_group_name_Hall '-C 2yc'
_symmetry_space_group_name_H-M 'C 1 2/c 1'
_atom_sites_solution_hydrogens geom
_atom_sites_solution_primary direct
_atom_sites_solution_secondary difmap
_audit_creation_method SHELXL-97
_cell_angle_alpha 90.00
_cell_angle_beta 90.3710(10)
_cell_angle_gamma 90.00
_cell_formula_units_Z 4
_cell_length_a 31.2188(14)
_cell_length_b 17.1001(7)
_cell_length_c 23.3745(10)
_cell_measurement_reflns_used 9955
_cell_measurement_temperature 90
_cell_measurement_theta_max 27.41
_cell_measurement_theta_min 2.17
_cell_volume 12478.1(9)
_computing_cell_refinement 'APEX2 (Bruker AXS, 2006)'
_computing_data_collection 'APEX2 (Bruker AXS, 2006)'
_computing_data_reduction 'SAINT (Bruker AXS, 2004)'
_computing_molecular_graphics 'XSHEL (Bruker AXS,2002)'
_computing_publication_material 'XCIF (Bruker AXS, 2001)'
_computing_structure_refinement 'SHELXL-97 (Sheldrick, 1997)'
_computing_structure_solution 'SHELXS-97 (Sheldrick, 1997)'
_diffrn_ambient_temperature 90
_diffrn_detector_area_resol_mean 8.333
_diffrn_measured_fraction_theta_full 0.997
_diffrn_measured_fraction_theta_max 0.997
_diffrn_measurement_device_type 'Bruker APEXII CCD area detector'
_diffrn_measurement_method 'phi and omega scans'
_diffrn_radiation_monochromator graphite
_diffrn_radiation_source 'fine-focus sealed tube'
_diffrn_radiation_type MoK\a
_diffrn_radiation_wavelength 0.71073
_diffrn_reflns_av_R_equivalents 0.0342
_diffrn_reflns_av_sigmaI/netI 0.0457
_diffrn_reflns_limit_h_max 31
_diffrn_reflns_limit_h_min -39
_diffrn_reflns_limit_k_max 21
_diffrn_reflns_limit_k_min -13
_diffrn_reflns_limit_l_max 29
_diffrn_reflns_limit_l_min -29
_diffrn_reflns_number 33205
_diffrn_reflns_theta_full 26.73
_diffrn_reflns_theta_max 26.73
_diffrn_reflns_theta_min 1.30
_exptl_absorpt_coefficient_mu 9.530
_exptl_absorpt_correction_T_max 0.2082
_exptl_absorpt_correction_T_min 0.1561
_exptl_absorpt_correction_type empirical
_exptl_absorpt_process_details
;
SADABS Sheldrick 1996
;
_exptl_crystal_colour red
_exptl_crystal_density_diffrn 1.993
_exptl_crystal_density_method 'not measured'
_exptl_crystal_description block
_exptl_crystal_F_000 7120
_exptl_crystal_size_max 0.31
_exptl_crystal_size_mid 0.29
_exptl_crystal_size_min 0.24
_refine_diff_density_max 4.212
_refine_diff_density_min -2.793
_refine_diff_density_rms 0.618
_refine_ls_extinction_method none
_refine_ls_goodness_of_fit_ref 1.141
_refine_ls_hydrogen_treatment constr
_refine_ls_matrix_type full
_refine_ls_number_parameters 724
_refine_ls_number_reflns 13230
_refine_ls_number_restraints 879
_refine_ls_restrained_S_all 1.134
_refine_ls_R_factor_all 0.0459
_refine_ls_R_factor_gt 0.0319
_refine_ls_shift/su_max 0.003
_refine_ls_shift/su_mean 0.000
_refine_ls_structure_factor_coef Fsqd
_refine_ls_weighting_details 'calc w=1/[\s^2^(Fo^2^)+(0.0556P)^2^+4.4586P] where P=(Fo^2^+2Fc^2^)/3'
_refine_ls_weighting_scheme calc
_refine_ls_wR_factor_gt 0.0881
_refine_ls_wR_factor_ref 0.1042
_reflns_number_gt 10895
_reflns_number_total 13230
_reflns_threshold_expression >2sigma(I)
_cod_data_source_file c4ra05134c1.cif
_cod_data_source_block exp391
_cod_depositor_comments
;
The following automatic conversions were performed:

'_symmetry_cell_setting' value 'Monoclinic' changed to 'monoclinic'
according to
/usr/data/users/saulius/crontab/automatic-downloads/rss-feeds/RSC/lib/dictionaries/cif_core.dic
dictionary named 'cif_core.dic' version 2.4.2 from 2011-04-26.

Automatic conversion script
Id: cif_fix_values 2281 2013-09-26 08:29:07Z andrius 
;
_cod_original_sg_symbol_H-M 'C2/c  '
_cod_database_code 7217788

loop_
_symmetry_equiv_pos_as_xyz
'x, y, z'
'-x, y, -z+1/2'
'x+1/2, y+1/2, z'
'-x+1/2, y+1/2, -z+1/2'
'-x, -y, -z'
'x, -y, z-1/2'
'-x+1/2, -y+1/2, -z'
'x+1/2, -y+1/2, z-1/2'

loop_
_atom_site_label
_atom_site_type_symbol
_atom_site_fract_x
_atom_site_fract_y
_atom_site_fract_z
_atom_site_U_iso_or_equiv
_atom_site_adp_type
_atom_site_occupancy
_atom_site_symmetry_multiplicity
_atom_site_calc_flag
_atom_site_refinement_flags
Au1 Au 0.884233(9) 0.703949(16) 0.094458(11) 0.01960(8) Uani 1 1 d U
Au2 Au 0.830401(8) 0.762708(15) -0.004317(10) 0.01457(7) Uani 1 1 d U
Au3 Au 0.790786(9) 0.694754(14) 0.083296(10) 0.01468(7) Uani 1 1 d U
Au4 Au 0.746984(8) 0.817325(14) 0.026781(10) 0.01294(7) Uani 1 1 d U
C1A C 0.9396(2) 0.8739(4) 0.1121(3) 0.0221(16) Uani 1 1 d U
C2A C 0.9684(2) 0.8379(5) 0.0751(3) 0.0266(17) Uani 1 1 d U
H2A H 0.9654 0.7841 0.0656 0.032 Uiso 1 1 calc R
C3A C 1.0015(3) 0.8819(5) 0.0522(3) 0.0314(19) Uani 1 1 d U
H3A H 1.0217 0.8579 0.0276 0.038 Uiso 1 1 calc R
C4A C 1.0052(3) 0.9601(6) 0.0652(3) 0.038(2) Uani 1 1 d U
H4A H 1.0285 0.9891 0.0500 0.045 Uiso 1 1 calc R
C5A C 0.9763(3) 0.9969(5) 0.0993(4) 0.039(2) Uani 1 1 d U
H5A H 0.9785 1.0514 0.1066 0.046 Uiso 1 1 calc R
C6A C 0.9431(3) 0.9526(5) 0.1235(4) 0.035(2) Uani 1 1 d U
H6A H 0.9229 0.9771 0.1479 0.042 Uiso 1 1 calc R
C1B C 0.9251(2) 0.7856(5) 0.2143(3) 0.0258(17) Uani 1 1 d U
C2B C 0.9372(3) 0.8421(5) 0.2534(3) 0.0292(18) Uani 1 1 d U
H2B H 0.9322 0.8958 0.2453 0.035 Uiso 1 1 calc R
C3B C 0.9566(3) 0.8208(5) 0.3043(3) 0.0331(19) Uani 1 1 d U
H3B H 0.9654 0.8599 0.3307 0.040 Uiso 1 1 calc R
C4B C 0.9632(3) 0.7434(6) 0.3168(3) 0.039(2) Uani 1 1 d U
H4B H 0.9764 0.7295 0.3521 0.047 Uiso 1 1 calc R
C5B C 0.9512(3) 0.6856(5) 0.2791(3) 0.037(2) Uani 1 1 d U
H5B H 0.9558 0.6321 0.2882 0.044 Uiso 1 1 calc R
C6B C 0.9321(3) 0.7068(5) 0.2277(3) 0.0325(19) Uani 1 1 d U
H6B H 0.9237 0.6674 0.2013 0.039 Uiso 1 1 calc R
C1C C 0.9319(2) 0.7792(4) -0.0696(3) 0.0199(15) Uani 1 1 d U
C2C C 0.9644(3) 0.8188(5) -0.0969(4) 0.044(2) Uani 1 1 d U
H2C H 0.9585 0.8673 -0.1153 0.053 Uiso 1 1 calc R
C3C C 1.0059(3) 0.7879(6) -0.0977(5) 0.052(3) Uani 1 1 d U
H3C H 1.0282 0.8152 -0.1166 0.062 Uiso 1 1 calc R
C4C C 1.0143(3) 0.7177(5) -0.0709(4) 0.044(2) Uani 1 1 d U
H4C H 1.0425 0.6967 -0.0708 0.052 Uiso 1 1 calc R
C5C C 0.9813(3) 0.6779(5) -0.0441(4) 0.035(2) Uani 1 1 d U
H5C H 0.9866 0.6290 -0.0262 0.042 Uiso 1 1 calc R
C6C C 0.9403(2) 0.7097(4) -0.0435(3) 0.0222(16) Uani 1 1 d U
H6C H 0.9179 0.6826 -0.0246 0.027 Uiso 1 1 calc R
C1D C 0.8798(2) 0.9214(4) -0.0693(3) 0.0233(16) Uani 1 1 d U
C2D C 0.8811(3) 0.9548(4) -0.0159(4) 0.0317(19) Uani 1 1 d U
H2D H 0.8811 0.9222 0.0170 0.038 Uiso 1 1 calc R
C3D C 0.8822(3) 1.0352(5) -0.0092(4) 0.040(2) Uani 1 1 d U
H3D H 0.8835 1.0573 0.0280 0.048 Uiso 1 1 calc R
C4D C 0.8813(3) 1.0831(5) -0.0565(4) 0.047(2) Uani 1 1 d U
H4D H 0.8815 1.1384 -0.0522 0.057 Uiso 1 1 calc R
C5D C 0.8803(3) 1.0507(5) -0.1094(4) 0.041(2) Uani 1 1 d U
H5D H 0.8799 1.0835 -0.1422 0.049 Uiso 1 1 calc R
C6D C 0.8797(3) 0.9695(5) -0.1163(4) 0.0289(18) Uani 1 1 d U
H6D H 0.8792 0.9476 -0.1536 0.035 Uiso 1 1 calc R
C1E C 0.7798(2) 0.5340(4) 0.1771(3) 0.0180(15) Uani 1 1 d U
C2E C 0.8188(3) 0.5084(5) 0.1563(3) 0.0284(17) Uani 1 1 d U
H2E H 0.8362 0.5436 0.1352 0.034 Uiso 1 1 calc R
C3E C 0.8329(3) 0.4329(5) 0.1656(4) 0.0339(19) Uani 1 1 d U
H3E H 0.8597 0.4161 0.1509 0.041 Uiso 1 1 calc R
C4E C 0.8077(3) 0.3823(5) 0.1966(3) 0.0326(19) Uani 1 1 d U
H4E H 0.8174 0.3306 0.2039 0.039 Uiso 1 1 calc R
C5E C 0.7681(3) 0.4064(4) 0.2172(3) 0.0281(18) Uani 1 1 d U
H5E H 0.7506 0.3705 0.2375 0.034 Uiso 1 1 calc R
C6E C 0.7541(3) 0.4821(4) 0.2083(3) 0.0247(17) Uani 1 1 d U
H6E H 0.7274 0.4988 0.2232 0.030 Uiso 1 1 calc R
C1F C 0.7786(2) 0.6819(4) 0.2330(3) 0.0177(14) Uani 1 1 d U
C2F C 0.7494(3) 0.6895(4) 0.2784(3) 0.0222(16) Uani 1 1 d U
H2F H 0.7209 0.6708 0.2743 0.027 Uiso 1 1 calc R
C3F C 0.7626(3) 0.7242(4) 0.3288(3) 0.0242(16) Uani 1 1 d U
H3F H 0.7428 0.7304 0.3592 0.029 Uiso 1 1 calc R
C4F C 0.8046(3) 0.7503(5) 0.3356(3) 0.0295(18) Uani 1 1 d U
H4F H 0.8133 0.7743 0.3705 0.035 Uiso 1 1 calc R
C5F C 0.8337(3) 0.7415(5) 0.2919(3) 0.0307(18) Uani 1 1 d U
H5F H 0.8625 0.7578 0.2969 0.037 Uiso 1 1 calc R
C6F C 0.8205(2) 0.7087(5) 0.2407(3) 0.0241(16) Uani 1 1 d U
H6F H 0.8403 0.7044 0.2101 0.029 Uiso 1 1 calc R
C1G C 0.7600(2) 1.0184(4) 0.0374(3) 0.0195(15) Uani 1 1 d U
C2G C 0.7515(3) 1.0188(5) -0.0212(3) 0.0284(18) Uani 1 1 d U
H2G H 0.7409 0.9728 -0.0392 0.034 Uiso 1 1 calc R
C3G C 0.7583(3) 1.0849(5) -0.0534(3) 0.0325(19) Uani 1 1 d U
H3G H 0.7529 1.0843 -0.0934 0.039 Uiso 1 1 calc R
C4G C 0.7729(3) 1.1521(5) -0.0270(3) 0.0332(19) Uani 1 1 d U
H4G H 0.7766 1.1984 -0.0489 0.040 Uiso 1 1 calc R
C5G C 0.7820(3) 1.1527(4) 0.0308(3) 0.0322(19) Uani 1 1 d U
H5G H 0.7926 1.1988 0.0485 0.039 Uiso 1 1 calc R
C6G C 0.7757(3) 1.0854(4) 0.0630(3) 0.0258(17) Uani 1 1 d U
H6G H 0.7823 1.0855 0.1027 0.031 Uiso 1 1 calc R
C1H C 0.6958(2) 0.9552(4) 0.1140(3) 0.0170(14) Uani 1 1 d U
C2H C 0.6935(3) 1.0118(4) 0.1568(3) 0.0273(17) Uani 1 1 d U
H2H H 0.7186 1.0394 0.1680 0.033 Uiso 1 1 calc R
C3H C 0.6546(3) 1.0281(5) 0.1832(3) 0.0332(19) Uani 1 1 d U
H3H H 0.6536 1.0658 0.2131 0.040 Uiso 1 1 calc R
C4H C 0.6179(3) 0.9906(5) 0.1666(3) 0.0285(17) Uani 1 1 d U
H4H H 0.5914 1.0028 0.1843 0.034 Uiso 1 1 calc R
C5H C 0.6198(3) 0.9350(5) 0.1240(3) 0.0310(18) Uani 1 1 d U
H5H H 0.5944 0.9087 0.1124 0.037 Uiso 1 1 calc R
C6H C 0.6583(2) 0.9169(4) 0.0981(3) 0.0233(16) Uani 1 1 d U
H6H H 0.6590 0.8779 0.0692 0.028 Uiso 1 1 calc R
C1I C 0.8839(2) 0.5991(4) 0.0547(3) 0.0214(16) Uani 1 1 d U
C2I C 0.8880(3) 0.5375(5) 0.0325(3) 0.0302(18) Uani 1 1 d U
C3I C 0.8930(3) 0.4634(4) 0.0026(3) 0.0292(18) Uani 1 1 d U
C4I C 0.8586(3) 0.4123(5) -0.0029(4) 0.048(2) Uani 1 1 d U
H4I H 0.8318 0.4236 0.0144 0.057 Uiso 1 1 calc R
C5I C 0.8643(4) 0.3434(6) -0.0348(5) 0.063(3) Uani 1 1 d U
H5I H 0.8408 0.3083 -0.0384 0.075 Uiso 1 1 calc R
C6I C 0.9003(3) 0.3251(5) -0.0597(4) 0.046(2) Uani 1 1 d U
H6I H 0.9028 0.2779 -0.0809 0.055 Uiso 1 1 calc R
C7I C 0.9347(3) 0.3760(5) -0.0548(4) 0.045(2) Uani 1 1 d U
H7I H 0.9608 0.3640 -0.0734 0.054 Uiso 1 1 calc R
C8I C 0.9315(3) 0.4432(5) -0.0234(4) 0.040(2) Uani 1 1 d U
H8I H 0.9557 0.4764 -0.0192 0.048 Uiso 1 1 calc R
C1YY C 0.8566(3) 0.8781(4) 0.1686(3) 0.0243(16) Uani 1 1 d U
H1Y1 H 0.8378 0.8491 0.1951 0.029 Uiso 1 1 calc R
H1Y2 H 0.8690 0.9227 0.1900 0.029 Uiso 1 1 calc R
C2YY C 0.8294(2) 0.9100(4) 0.1195(3) 0.0202(15) Uani 1 1 d U
H2Y1 H 0.8428 0.9582 0.1045 0.024 Uiso 1 1 calc R
H2Y2 H 0.8284 0.8711 0.0882 0.024 Uiso 1 1 calc R
C3YY C 0.7841(2) 0.9283(4) 0.1385(3) 0.0166(14) Uani 1 1 d U
H3Y1 H 0.7839 0.9794 0.1584 0.020 Uiso 1 1 calc R
H3Y2 H 0.7747 0.8880 0.1661 0.020 Uiso 1 1 calc R
C1ZZ C 0.8613(2) 0.7847(4) -0.1451(3) 0.0227(16) Uani 1 1 d U
H1Z1 H 0.8750 0.8209 -0.1725 0.027 Uiso 1 1 calc R
H1Z2 H 0.8730 0.7318 -0.1522 0.027 Uiso 1 1 calc R
C2ZZ C 0.6868(3) 0.7170(4) 0.1578(3) 0.0221(16) Uani 1 1 d U
H2Z1 H 0.6919 0.7451 0.1942 0.026 Uiso 1 1 calc R
H2Z2 H 0.7015 0.7460 0.1271 0.026 Uiso 1 1 calc R
C3ZZ C 0.7058(2) 0.6347(4) 0.1623(3) 0.0214(16) Uani 1 1 d U
H3Z1 H 0.6965 0.6036 0.1287 0.026 Uiso 1 1 calc R
H3Z2 H 0.6946 0.6089 0.1970 0.026 Uiso 1 1 calc R
P1 P 0.89996(6) 0.81376(12) 0.14690(8) 0.0220(4) Uani 1 1 d U
P2 P 0.87663(6) 0.81437(11) -0.07260(8) 0.0181(4) Uani 1 1 d U
P3 P 0.76427(6) 0.63556(10) 0.16561(7) 0.0163(4) Uani 1 1 d U
P4 P 0.74587(6) 0.93167(10) 0.07891(7) 0.0147(4) Uani 1 1 d U
N1A N 0.8614(4) 0.1412(8) 0.1655(7) 0.179(7) Uani 1 1 d DU
O1A O 0.8442(3) 0.0959(6) 0.2038(4) 0.099(3) Uani 1 1 d DU
O2A O 0.8996(4) 0.1226(7) 0.1485(7) 0.174(6) Uani 1 1 d DU
O3A O 0.8453(3) 0.2045(5) 0.1417(4) 0.132(5) Uani 1 1 d DU
O1 O 0.9911(8) 0.5059(14) 0.7011(7) 0.300(11) Uani 1 1 d DU
H1 H 0.9766 0.5405 0.7175 0.450 Uiso 1 1 calc R
C1 C 0.9737(6) 0.4913(11) 0.6463(7) 0.136(7) Uani 1 1 d DU
H1A H 0.9451 0.4684 0.6501 0.204 Uiso 1 1 calc R
H1B H 0.9923 0.4549 0.6257 0.204 Uiso 1 1 calc R
H1C H 0.9717 0.5406 0.6250 0.204 Uiso 1 1 calc R
O2 O 0.8992(4) 0.0240(8) 0.2523(5) 0.141(5) Uani 1 1 d DU
H2 H 0.8949 0.0162 0.2172 0.211 Uiso 1 1 calc R
C2 C 0.9432(4) 0.0540(8) 0.2611(5) 0.081(4) Uani 1 1 d DU
H2I H 0.9434 0.1107 0.2552 0.122 Uiso 1 1 calc R
H2J H 0.9625 0.0291 0.2337 0.122 Uiso 1 1 calc R
H2K H 0.9527 0.0420 0.3001 0.122 Uiso 1 1 calc R
O3 O 0.9705(6) 0.6908(14) 0.7570(13) 0.332(13) Uani 1 1 d DU
H3 H 0.9769 0.6685 0.7880 0.498 Uiso 1 1 calc R
C3 C 0.9273(6) 0.6720(18) 0.7415(12) 0.217(12) Uani 1 1 d DU
H3I H 0.9137 0.6436 0.7729 0.326 Uiso 1 1 calc R
H3J H 0.9272 0.6393 0.7071 0.326 Uiso 1 1 calc R
H3K H 0.9113 0.7203 0.7338 0.326 Uiso 1 1 calc R

loop_
_atom_site_aniso_label
_atom_site_aniso_U_11
_atom_site_aniso_U_22
_atom_site_aniso_U_33
_atom_site_aniso_U_23
_atom_site_aniso_U_13
_atom_site_aniso_U_12
Au1 0.01765(15) 0.02427(16) 0.01686(14) 0.00105(11) -0.00046(11) 0.00034(11)
Au2 0.01459(14) 0.01482(13) 0.01430(13) 0.00036(10) 0.00139(10) -0.00176(10)
Au3 0.01763(15) 0.01474(13) 0.01165(13) 0.00122(9) -0.00021(10) -0.00063(10)
Au4 0.01535(14) 0.01176(13) 0.01172(13) -0.00089(9) 0.00075(10) -0.00085(10)
C1A 0.021(4) 0.030(4) 0.015(3) 0.001(3) -0.004(3) -0.005(3)
C2A 0.021(4) 0.043(4) 0.016(3) -0.001(3) -0.004(3) -0.004(3)
C3A 0.024(4) 0.055(5) 0.015(3) 0.004(3) 0.000(3) -0.004(4)
C4A 0.028(5) 0.057(5) 0.028(4) 0.017(4) -0.011(4) -0.013(4)
C5A 0.034(5) 0.037(5) 0.044(5) 0.002(4) -0.013(4) -0.011(4)
C6A 0.032(5) 0.035(5) 0.038(4) 0.000(4) -0.005(4) -0.009(4)
C1B 0.016(4) 0.044(5) 0.018(3) 0.001(3) 0.000(3) 0.002(3)
C2B 0.020(4) 0.045(5) 0.022(4) -0.008(3) 0.002(3) 0.003(3)
C3B 0.018(4) 0.059(5) 0.022(4) -0.008(4) -0.002(3) 0.001(4)
C4B 0.022(4) 0.078(6) 0.019(4) 0.019(4) -0.004(3) -0.004(4)
C5B 0.024(4) 0.057(5) 0.028(4) 0.013(4) -0.006(4) 0.001(4)
C6B 0.022(4) 0.050(5) 0.026(4) 0.006(4) 0.002(3) -0.002(4)
C1C 0.010(3) 0.022(4) 0.027(4) -0.005(3) 0.001(3) 0.000(3)
C2C 0.027(5) 0.038(5) 0.068(6) 0.017(4) 0.016(4) 0.009(4)
C3C 0.028(5) 0.040(5) 0.087(7) 0.016(5) 0.027(5) -0.005(4)
C4C 0.023(5) 0.040(5) 0.068(6) 0.001(4) 0.006(4) 0.006(4)
C5C 0.022(4) 0.039(5) 0.044(5) 0.004(4) 0.005(4) 0.010(3)
C6C 0.015(4) 0.029(4) 0.023(4) 0.003(3) 0.003(3) 0.001(3)
C1D 0.015(4) 0.019(4) 0.036(4) 0.005(3) 0.008(3) -0.002(3)
C2D 0.040(5) 0.018(4) 0.038(4) 0.001(3) 0.017(4) -0.002(3)
C3D 0.044(5) 0.025(4) 0.051(5) -0.006(4) 0.020(4) -0.002(4)
C4D 0.043(5) 0.029(5) 0.070(6) -0.002(4) 0.012(5) 0.001(4)
C5D 0.034(5) 0.031(4) 0.059(5) 0.024(4) 0.003(4) -0.003(4)
C6D 0.019(4) 0.027(4) 0.040(4) 0.009(3) 0.004(3) -0.002(3)
C1E 0.023(4) 0.019(3) 0.012(3) -0.002(3) 0.000(3) 0.002(3)
C2E 0.027(4) 0.027(4) 0.031(4) 0.003(3) 0.011(3) 0.003(3)
C3E 0.034(5) 0.030(4) 0.037(4) 0.006(4) 0.006(4) 0.011(4)
C4E 0.043(5) 0.024(4) 0.031(4) 0.006(3) 0.000(4) 0.002(4)
C5E 0.044(5) 0.021(4) 0.020(4) 0.003(3) 0.009(3) 0.002(3)
C6E 0.034(4) 0.022(4) 0.019(3) -0.002(3) 0.001(3) 0.000(3)
C1F 0.021(4) 0.019(3) 0.013(3) 0.002(3) 0.001(3) 0.004(3)
C2F 0.027(4) 0.020(4) 0.020(3) 0.004(3) 0.002(3) -0.002(3)
C3F 0.029(4) 0.027(4) 0.017(3) -0.001(3) 0.008(3) -0.002(3)
C4F 0.036(5) 0.037(4) 0.016(3) -0.007(3) 0.002(3) -0.001(4)
C5F 0.020(4) 0.049(5) 0.023(4) -0.005(3) -0.001(3) -0.003(3)
C6F 0.018(4) 0.041(4) 0.014(3) 0.001(3) 0.004(3) -0.002(3)
C1G 0.021(4) 0.018(4) 0.019(3) 0.001(3) 0.004(3) 0.001(3)
C2G 0.039(5) 0.025(4) 0.021(4) 0.002(3) 0.000(3) -0.007(3)
C3G 0.045(5) 0.032(4) 0.020(4) 0.001(3) 0.000(4) -0.003(4)
C4G 0.045(5) 0.023(4) 0.031(4) 0.004(3) 0.016(4) 0.003(4)
C5G 0.056(5) 0.016(4) 0.024(4) -0.005(3) 0.009(4) -0.005(4)
C6G 0.040(5) 0.018(4) 0.020(3) -0.004(3) 0.002(3) -0.002(3)
C1H 0.021(4) 0.014(3) 0.016(3) 0.001(3) 0.001(3) 0.002(3)
C2H 0.029(4) 0.027(4) 0.026(4) -0.010(3) 0.001(3) -0.002(3)
C3H 0.036(5) 0.038(5) 0.026(4) -0.014(3) -0.001(4) 0.007(4)
C4H 0.028(4) 0.031(4) 0.027(4) -0.005(3) 0.003(3) 0.009(3)
C5H 0.023(4) 0.030(4) 0.040(4) -0.009(3) 0.004(4) -0.002(3)
C6H 0.025(4) 0.021(4) 0.024(4) -0.011(3) 0.000(3) 0.001(3)
C1I 0.025(4) 0.021(4) 0.018(3) 0.004(3) 0.004(3) 0.002(3)
C2I 0.033(5) 0.031(4) 0.027(4) 0.009(3) -0.002(3) 0.003(3)
C3I 0.040(5) 0.020(4) 0.027(4) -0.002(3) -0.004(3) 0.004(3)
C4I 0.050(6) 0.039(5) 0.054(5) -0.009(4) 0.014(5) -0.011(4)
C5I 0.067(7) 0.046(6) 0.076(7) -0.022(5) 0.013(6) -0.024(5)
C6I 0.055(6) 0.032(5) 0.051(5) -0.013(4) 0.007(5) -0.002(4)
C7I 0.047(6) 0.040(5) 0.047(5) -0.018(4) -0.001(4) 0.019(4)
C8I 0.036(5) 0.035(5) 0.047(5) -0.008(4) 0.000(4) 0.007(4)
C1YY 0.026(4) 0.026(4) 0.021(4) -0.004(3) -0.001(3) 0.000(3)
C2YY 0.023(4) 0.022(4) 0.016(3) -0.002(3) 0.000(3) -0.004(3)
C3YY 0.019(4) 0.020(3) 0.011(3) -0.002(3) -0.001(3) -0.002(3)
C1ZZ 0.024(4) 0.024(4) 0.020(4) 0.004(3) 0.005(3) 0.007(3)
C2ZZ 0.031(4) 0.023(4) 0.012(3) 0.001(3) -0.001(3) 0.000(3)
C3ZZ 0.024(4) 0.022(4) 0.019(3) 0.001(3) 0.000(3) 0.000(3)
P1 0.0176(10) 0.0313(11) 0.0172(9) -0.0016(8) -0.0029(8) -0.0008(8)
P2 0.0153(10) 0.0196(9) 0.0196(9) 0.0023(7) 0.0039(7) -0.0004(7)
P3 0.0201(10) 0.0163(9) 0.0126(8) 0.0013(7) -0.0011(7) -0.0016(7)
P4 0.0185(10) 0.0123(8) 0.0132(8) -0.0019(7) 0.0006(7) -0.0007(7)
N1A 0.121(12) 0.197(13) 0.219(13) -0.092(11) 0.019(11) 0.034(11)
O1A 0.107(8) 0.116(8) 0.074(6) -0.040(5) 0.019(6) 0.026(6)
O2A 0.079(8) 0.148(10) 0.295(14) -0.033(10) 0.035(10) 0.037(8)
O3A 0.118(9) 0.117(8) 0.159(9) -0.105(7) -0.075(7) 0.071(6)
O1 0.300(18) 0.296(17) 0.304(17) 0.011(14) 0.014(15) 0.018(15)
C1 0.133(13) 0.134(12) 0.141(13) 0.028(11) -0.065(11) -0.014(10)
O2 0.153(11) 0.165(10) 0.105(8) -0.056(7) 0.033(8) -0.051(9)
C2 0.100(10) 0.078(8) 0.066(7) -0.018(6) 0.002(7) -0.013(7)
O3 0.34(2) 0.335(18) 0.320(18) -0.039(15) -0.031(17) -0.080(15)
C3 0.194(19) 0.238(18) 0.220(17) 0.003(15) 0.010(15) -0.010(15)

loop_
_atom_type_symbol
_atom_type_description
_atom_type_scat_dispersion_real
_atom_type_scat_dispersion_imag
_atom_type_scat_source
C C 0.0033 0.0016 'International Tables Vol C Tables 4.2.6.8 and 6.1.1.4'
H H 0.0000 0.0000 'International Tables Vol C Tables 4.2.6.8 and 6.1.1.4'
N N 0.0061 0.0033 'International Tables Vol C Tables 4.2.6.8 and 6.1.1.4'
O O 0.0106 0.0060 'International Tables Vol C Tables 4.2.6.8 and 6.1.1.4'
P P 0.1023 0.0942 'International Tables Vol C Tables 4.2.6.8 and 6.1.1.4'
Au Au -2.0133 8.8022 'International Tables Vol C Tables 4.2.6.8 and 6.1.1.4'

loop_
_geom_angle_atom_site_label_1
_geom_angle_atom_site_label_2
_geom_angle_atom_site_label_3
_geom_angle
_geom_angle_site_symmetry_1
_geom_angle_site_symmetry_3
C1I Au1 P1 166.7(2) . .
C1I Au1 Au3 84.8(2) . .
P1 Au1 Au3 107.51(5) . .
C1I Au1 Au2 86.7(2) . .
P1 Au1 Au2 104.62(5) . .
Au3 Au1 Au2 53.206(8) . .
P2 Au2 Au3 169.40(5) . .
P2 Au2 Au4 126.08(5) . 7_665
Au3 Au2 Au4 62.019(9) . 7_665
P2 Au2 Au4 128.14(5) . .
Au3 Au2 Au4 61.327(9) . .
Au4 Au2 Au4 55.039(10) 7_665 .
P2 Au2 Au1 107.79(5) . .
Au3 Au2 Au1 61.715(10) . .
Au4 Au2 Au1 116.896(11) 7_665 .
Au4 Au2 Au1 114.639(11) . .
P3 Au3 Au2 172.97(5) . .
P3 Au3 Au4 122.32(5) . .
Au2 Au3 Au4 62.809(10) . .
P3 Au3 Au4 124.79(5) . 7_665
Au2 Au3 Au4 61.717(10) . 7_665
Au4 Au3 Au4 55.373(10) . 7_665
P3 Au3 Au1 107.96(5) . .
Au2 Au3 Au1 65.079(10) . .
Au4 Au3 Au1 118.693(12) . .
Au4 Au3 Au1 119.554(12) 7_665 .
P4 Au4 Au4 175.32(5) . 7_665
P4 Au4 Au2 119.60(5) . 7_665
Au4 Au4 Au2 63.288(11) 7_665 7_665
P4 Au4 Au3 113.02(4) . .
Au4 Au4 Au3 62.413(11) 7_665 .
Au2 Au4 Au3 97.949(11) 7_665 .
P4 Au4 Au3 122.34(4) . 7_665
Au4 Au4 Au3 62.213(11) 7_665 7_665
Au2 Au4 Au3 56.264(9) 7_665 7_665
Au3 Au4 Au3 124.626(10) . 7_665
P4 Au4 Au2 115.32(5) . .
Au4 Au4 Au2 61.672(11) 7_665 .
Au2 Au4 Au2 124.959(10) 7_665 .
Au3 Au4 Au2 55.865(9) . .
Au3 Au4 Au2 96.866(11) 7_665 .
C6A C1A C2A 120.1(8) . .
C6A C1A P1 121.5(6) . .
C2A C1A P1 118.3(6) . .
C3A C2A C1A 118.9(8) . .
C3A C2A H2A 120.5 . .
C1A C2A H2A 120.5 . .
C4A C3A C2A 120.3(8) . .
C4A C3A H3A 119.8 . .
C2A C3A H3A 119.8 . .
C5A C4A C3A 121.4(8) . .
C5A C4A H4A 119.3 . .
C3A C4A H4A 119.3 . .
C4A C5A C6A 118.7(9) . .
C4A C5A H5A 120.7 . .
C6A C5A H5A 120.7 . .
C1A C6A C5A 120.4(9) . .
C1A C6A H6A 119.8 . .
C5A C6A H6A 119.8 . .
C2B C1B C6B 118.8(7) . .
C2B C1B P1 120.2(6) . .
C6B C1B P1 121.0(6) . .
C3B C2B C1B 120.2(8) . .
C3B C2B H2B 119.9 . .
C1B C2B H2B 119.9 . .
C4B C3B C2B 120.2(8) . .
C4B C3B H3B 119.9 . .
C2B C3B H3B 119.9 . .
C3B C4B C5B 121.2(7) . .
C3B C4B H4B 119.4 . .
C5B C4B H4B 119.4 . .
C4B C5B C6B 118.8(8) . .
C4B C5B H5B 120.6 . .
C6B C5B H5B 120.6 . .
C5B C6B C1B 120.8(8) . .
C5B C6B H6B 119.6 . .
C1B C6B H6B 119.6 . .
C6C C1C C2C 119.7(7) . .
C6C C1C P2 119.0(6) . .
C2C C1C P2 121.1(6) . .
C1C C2C C3C 120.2(8) . .
C1C C2C H2C 119.9 . .
C3C C2C H2C 119.9 . .
C4C C3C C2C 119.8(9) . .
C4C C3C H3C 120.1 . .
C2C C3C H3C 120.1 . .
C3C C4C C5C 119.4(9) . .
C3C C4C H4C 120.3 . .
C5C C4C H4C 120.3 . .
C4C C5C C6C 120.0(8) . .
C4C C5C H5C 120.0 . .
C6C C5C H5C 120.0 . .
C1C C6C C5C 120.8(7) . .
C1C C6C H6C 119.6 . .
C5C C6C H6C 119.6 . .
C6D C1D C2D 118.5(7) . .
C6D C1D P2 124.4(6) . .
C2D C1D P2 117.1(6) . .
C3D C2D C1D 121.2(8) . .
C3D C2D H2D 119.4 . .
C1D C2D H2D 119.4 . .
C4D C3D C2D 120.0(9) . .
C4D C3D H3D 120.0 . .
C2D C3D H3D 120.0 . .
C5D C4D C3D 119.3(9) . .
C5D C4D H4D 120.4 . .
C3D C4D H4D 120.4 . .
C4D C5D C6D 120.8(8) . .
C4D C5D H5D 119.6 . .
C6D C5D H5D 119.6 . .
C1D C6D C5D 120.2(8) . .
C1D C6D H6D 119.9 . .
C5D C6D H6D 119.9 . .
C2E C1E C6E 119.3(7) . .
C2E C1E P3 118.9(6) . .
C6E C1E P3 121.7(6) . .
C3E C2E C1E 121.4(7) . .
C3E C2E H2E 119.3 . .
C1E C2E H2E 119.3 . .
C2E C3E C4E 119.1(8) . .
C2E C3E H3E 120.5 . .
C4E C3E H3E 120.5 . .
C5E C4E C3E 120.5(8) . .
C5E C4E H4E 119.7 . .
C3E C4E H4E 119.7 . .
C4E C5E C6E 120.5(8) . .
C4E C5E H5E 119.8 . .
C6E C5E H5E 119.8 . .
C5E C6E C1E 119.2(8) . .
C5E C6E H6E 120.4 . .
C1E C6E H6E 120.4 . .
C6F C1F C2F 118.9(6) . .
C6F C1F P3 118.7(5) . .
C2F C1F P3 122.4(6) . .
C3F C2F C1F 119.4(7) . .
C3F C2F H2F 120.3 . .
C1F C2F H2F 120.3 . .
C2F C3F C4F 120.8(7) . .
C2F C3F H3F 119.6 . .
C4F C3F H3F 119.6 . .
C5F C4F C3F 120.1(7) . .
C5F C4F H4F 119.9 . .
C3F C4F H4F 119.9 . .
C4F C5F C6F 119.6(8) . .
C4F C5F H5F 120.2 . .
C6F C5F H5F 120.2 . .
C5F C6F C1F 121.1(7) . .
C5F C6F H6F 119.4 . .
C1F C6F H6F 119.4 . .
C6G C1G C2G 119.1(7) . .
C6G C1G P4 122.0(5) . .
C2G C1G P4 118.7(5) . .
C3G C2G C1G 120.8(7) . .
C3G C2G H2G 119.6 . .
C1G C2G H2G 119.6 . .
C2G C3G C4G 119.6(7) . .
C2G C3G H3G 120.2 . .
C4G C3G H3G 120.2 . .
C5G C4G C3G 120.5(7) . .
C5G C4G H4G 119.7 . .
C3G C4G H4G 119.7 . .
C4G C5G C6G 119.7(7) . .
C4G C5G H5G 120.1 . .
C6G C5G H5G 120.1 . .
C1G C6G C5G 120.2(7) . .
C1G C6G H6G 119.9 . .
C5G C6G H6G 119.9 . .
C6H C1H C2H 118.2(7) . .
C6H C1H P4 120.1(5) . .
C2H C1H P4 121.7(6) . .
C1H C2H C3H 120.4(7) . .
C1H C2H H2H 119.8 . .
C3H C2H H2H 119.8 . .
C4H C3H C2H 120.7(7) . .
C4H C3H H3H 119.6 . .
C2H C3H H3H 119.6 . .
C3H C4H C5H 119.3(8) . .
C3H C4H H4H 120.3 . .
C5H C4H H4H 120.3 . .
C4H C5H C6H 120.8(8) . .
C4H C5H H5H 119.6 . .
C6H C5H H5H 119.6 . .
C5H C6H C1H 120.6(7) . .
C5H C6H H6H 119.7 . .
C1H C6H H6H 119.7 . .
C2I C1I Au1 173.4(7) . .
C1I C2I C3I 177.4(8) . .
C4I C3I C8I 118.1(8) . .
C4I C3I C2I 120.5(8) . .
C8I C3I C2I 121.3(8) . .
C3I C4I C5I 118.4(10) . .
C3I C4I H4I 120.8 . .
C5I C4I H4I 120.8 . .
C6I C5I C4I 123.3(10) . .
C6I C5I H5I 118.3 . .
C4I C5I H5I 118.3 . .
C5I C6I C7I 118.7(9) . .
C5I C6I H6I 120.7 . .
C7I C6I H6I 120.7 . .
C8I C7I C6I 120.9(10) . .
C8I C7I H7I 119.6 . .
C6I C7I H7I 119.6 . .
C7I C8I C3I 120.6(9) . .
C7I C8I H8I 119.7 . .
C3I C8I H8I 119.7 . .
C2YY C1YY P1 114.9(5) . .
C2YY C1YY H1Y1 108.6 . .
P1 C1YY H1Y1 108.6 . .
C2YY C1YY H1Y2 108.6 . .
P1 C1YY H1Y2 108.6 . .
H1Y1 C1YY H1Y2 107.5 . .
C3YY C2YY C1YY 111.8(6) . .
C3YY C2YY H2Y1 109.3 . .
C1YY C2YY H2Y1 109.3 . .
C3YY C2YY H2Y2 109.3 . .
C1YY C2YY H2Y2 109.3 . .
H2Y1 C2YY H2Y2 107.9 . .
C2YY C3YY P4 112.8(4) . .
C2YY C3YY H3Y1 109.0 . .
P4 C3YY H3Y1 109.0 . .
C2YY C3YY H3Y2 109.0 . .
P4 C3YY H3Y2 109.0 . .
H3Y1 C3YY H3Y2 107.8 . .
C2ZZ C1ZZ P2 115.9(5) 7_665 .
C2ZZ C1ZZ H1Z1 108.3 7_665 .
P2 C1ZZ H1Z1 108.3 . .
C2ZZ C1ZZ H1Z2 108.3 7_665 .
P2 C1ZZ H1Z2 108.3 . .
H1Z1 C1ZZ H1Z2 107.4 . .
C1ZZ C2ZZ C3ZZ 112.1(6) 7_665 .
C1ZZ C2ZZ H2Z1 109.2 7_665 .
C3ZZ C2ZZ H2Z1 109.2 . .
C1ZZ C2ZZ H2Z2 109.2 7_665 .
C3ZZ C2ZZ H2Z2 109.2 . .
H2Z1 C2ZZ H2Z2 107.9 . .
C2ZZ C3ZZ P3 112.5(5) . .
C2ZZ C3ZZ H3Z1 109.1 . .
P3 C3ZZ H3Z1 109.1 . .
C2ZZ C3ZZ H3Z2 109.1 . .
P3 C3ZZ H3Z2 109.1 . .
H3Z1 C3ZZ H3Z2 107.8 . .
C1A P1 C1B 104.4(3) . .
C1A P1 C1YY 107.1(4) . .
C1B P1 C1YY 103.7(3) . .
C1A P1 Au1 111.7(2) . .
C1B P1 Au1 109.6(3) . .
C1YY P1 Au1 119.2(3) . .
C1ZZ P2 C1C 100.7(3) . .
C1ZZ P2 C1D 109.3(3) . .
C1C P2 C1D 106.0(3) . .
C1ZZ P2 Au2 111.7(3) . .
C1C P2 Au2 115.9(2) . .
C1D P2 Au2 112.5(3) . .
C1F P3 C1E 102.9(3) . .
C1F P3 C3ZZ 106.3(3) . .
C1E P3 C3ZZ 105.3(3) . .
C1F P3 Au3 116.1(2) . .
C1E P3 Au3 116.1(2) . .
C3ZZ P3 Au3 109.2(2) . .
C1H P4 C1G 105.8(3) . .
C1H P4 C3YY 102.8(3) . .
C1G P4 C3YY 105.7(3) . .
C1H P4 Au4 116.3(2) . .
C1G P4 Au4 113.8(2) . .
C3YY P4 Au4 111.4(2) . .
O1A N1A O2A 116.6(10) . .
O1A N1A O3A 128.5(10) . .
O2A N1A O3A 114.9(9) . .
C1 O1 H1 109.5 . .
O1 C1 H1A 109.5 . .
O1 C1 H1B 109.5 . .
H1A C1 H1B 109.5 . .
O1 C1 H1C 109.5 . .
H1A C1 H1C 109.5 . .
H1B C1 H1C 109.5 . .
C2 O2 H2 109.5 . .
O2 C2 H2I 109.5 . .
O2 C2 H2J 109.5 . .
H2I C2 H2J 109.5 . .
O2 C2 H2K 109.5 . .
H2I C2 H2K 109.5 . .
H2J C2 H2K 109.5 . .
C3 O3 H3 109.5 . .
O3 C3 H3I 109.5 . .
O3 C3 H3J 109.5 . .
H3I C3 H3J 109.5 . .
O3 C3 H3K 109.5 . .
H3I C3 H3K 109.5 . .
H3J C3 H3K 109.5 . .

loop_
_geom_bond_atom_site_label_1
_geom_bond_atom_site_label_2
_geom_bond_distance
_geom_bond_site_symmetry_2
Au1 C1I 2.019(7) .
Au1 P1 2.2939(19) .
Au1 Au3 2.9315(4) .
Au1 Au2 3.0190(4) .
Au2 P2 2.3326(19) .
Au2 Au3 2.6658(4) .
Au2 Au4 2.8229(4) 7_665
Au2 Au4 2.8648(4) .
Au3 P3 2.3306(18) .
Au3 Au4 2.8257(4) .
Au3 Au4 2.8309(4) 7_665
Au4 P4 2.3043(17) .
Au4 Au4 2.6283(5) 7_665
Au4 Au2 2.8229(4) 7_665
Au4 Au3 2.8309(4) 7_665
C1A C6A 1.376(11) .
C1A C2A 1.395(11) .
C1A P1 1.807(8) .
C2A C3A 1.387(11) .
C2A H2A 0.9500 .
C3A C4A 1.376(12) .
C3A H3A 0.9500 .
C4A C5A 1.365(13) .
C4A H4A 0.9500 .
C5A C6A 1.406(12) .
C5A H5A 0.9500 .
C6A H6A 0.9500 .
C1B C2B 1.383(11) .
C1B C6B 1.400(12) .
C1B P1 1.819(7) .
C2B C3B 1.378(11) .
C2B H2B 0.9500 .
C3B C4B 1.371(12) .
C3B H3B 0.9500 .
C4B C5B 1.375(12) .
C4B H4B 0.9500 .
C5B C6B 1.386(11) .
C5B H5B 0.9500 .
C6B H6B 0.9500 .
C1C C6C 1.361(10) .
C1C C2C 1.380(11) .
C1C P2 1.828(7) .
C2C C3C 1.401(13) .
C2C H2C 0.9500 .
C3C C4C 1.379(13) .
C3C H3C 0.9500 .
C4C C5C 1.389(12) .
C4C H4C 0.9500 .
C5C C6C 1.389(11) .
C5C H5C 0.9500 .
C6C H6C 0.9500 .
C1D C6D 1.373(10) .
C1D C2D 1.372(11) .
C1D P2 1.834(7) .
C2D C3D 1.384(11) .
C2D H2D 0.9500 .
C3D C4D 1.377(13) .
C3D H3D 0.9500 .
C4D C5D 1.354(13) .
C4D H4D 0.9500 .
C5D C6D 1.397(11) .
C5D H5D 0.9500 .
C6D H6D 0.9500 .
C1E C2E 1.384(10) .
C1E C6E 1.405(10) .
C1E P3 1.823(7) .
C2E C3E 1.381(11) .
C2E H2E 0.9500 .
C3E C4E 1.379(12) .
C3E H3E 0.9500 .
C4E C5E 1.391(12) .
C4E H4E 0.9500 .
C5E C6E 1.382(10) .
C5E H5E 0.9500 .
C6E H6E 0.9500 .
C1F C6F 1.397(10) .
C1F C2F 1.409(10) .
C1F P3 1.817(7) .
C2F C3F 1.380(10) .
C2F H2F 0.9500 .
C3F C4F 1.394(11) .
C3F H3F 0.9500 .
C4F C5F 1.379(11) .
C4F H4F 0.9500 .
C5F C6F 1.381(10) .
C5F H5F 0.9500 .
C6F H6F 0.9500 .
C1G C6G 1.381(10) .
C1G C2G 1.394(10) .
C1G P4 1.828(7) .
C2G C3G 1.374(11) .
C2G H2G 0.9500 .
C3G C4G 1.380(11) .
C3G H3G 0.9500 .
C4G C5G 1.380(11) .
C4G H4G 0.9500 .
C5G C6G 1.389(10) .
C5G H5G 0.9500 .
C6G H6G 0.9500 .
C1H C6H 1.391(10) .
C1H C2H 1.393(9) .
C1H P4 1.816(7) .
C2H C3H 1.396(11) .
C2H H2H 0.9500 .
C3H C4H 1.366(12) .
C3H H3H 0.9500 .
C4H C5H 1.379(10) .
C4H H4H 0.9500 .
C5H C6H 1.384(11) .
C5H H5H 0.9500 .
C6H H6H 0.9500 .
C1I C2I 1.183(11) .
C2I C3I 1.455(11) .
C3I C4I 1.391(12) .
C3I C8I 1.394(12) .
C4I C5I 1.406(13) .
C4I H4I 0.9500 .
C5I C6I 1.308(15) .
C5I H5I 0.9500 .
C6I C7I 1.386(14) .
C6I H6I 0.9500 .
C7I C8I 1.368(11) .
C7I H7I 0.9500 .
C8I H8I 0.9500 .
C1YY C2YY 1.525(10) .
C1YY P1 1.818(8) .
C1YY H1Y1 0.9900 .
C1YY H1Y2 0.9900 .
C2YY C3YY 1.518(10) .
C2YY H2Y1 0.9900 .
C2YY H2Y2 0.9900 .
C3YY P4 1.828(7) .
C3YY H3Y1 0.9900 .
C3YY H3Y2 0.9900 .
C1ZZ C2ZZ 1.528(10) 7_665
C1ZZ P2 1.829(7) .
C1ZZ H1Z1 0.9900 .
C1ZZ H1Z2 0.9900 .
C2ZZ C1ZZ 1.528(10) 7_665
C2ZZ C3ZZ 1.531(10) .
C2ZZ H2Z1 0.9900 .
C2ZZ H2Z2 0.9900 .
C3ZZ P3 1.826(8) .
C3ZZ H3Z1 0.9900 .
C3ZZ H3Z2 0.9900 .
N1A O1A 1.302(9) .
N1A O2A 1.300(9) .
N1A O3A 1.315(9) .
O1 C1 1.411(9) .
O1 H1 0.8400 .
C1 H1A 0.9800 .
C1 H1B 0.9800 .
C1 H1C 0.9800 .
O2 C2 1.478(9) .
O2 H2 0.8400 .
C2 H2I 0.9800 .
C2 H2J 0.9800 .
C2 H2K 0.9800 .
O3 C3 1.433(10) .
O3 H3 0.8400 .
C3 H3I 0.9800 .
C3 H3J 0.9800 .
C3 H3K 0.9800 .
